data_7004866
loop_
_publ_author_name
'Charmant, Jonathan P. H.'
'Fan, Cheng'
'Norman, Nicholas C.'
'Pringle, Paul G.'

_publ_section_title
;
 Synthesis and reactivity of dichloroboryl complexes of platinum(II).
;
_journal_issue 1
_journal_name_full 'Dalton transactions (Cambridge, England : 2003)'
_journal_page_first 114
_journal_page_last 123
_journal_paper_doi 10.1039/b612039n
_journal_year 2007
_chemical_formula_moiety 'C36 H30 B Cl3 P2 Pt'
_chemical_formula_sum 'C36 H30 B Cl3 P2 Pt'
_chemical_formula_weight 836.79
_space_group_IT_number 15
_symmetry_cell_setting monoclinic
_symmetry_space_group_name_Hall '-C 2yc'
_symmetry_space_group_name_H-M 'C 1 2/c 1'
_atom_sites_solution_hydrogens geom
_atom_sites_solution_primary direct
_atom_sites_solution_secondary difmap
_audit_creation_method SHELXL-97
_cell_angle_alpha 90.00
_cell_angle_beta 100.45(3)
_cell_angle_gamma 90.00
_cell_formula_units_Z 8
_cell_length_a 28.471(6)
_cell_length_b 11.886(2)
_cell_length_c 19.635(4)
_cell_measurement_reflns_used 21676
_cell_measurement_temperature 100(2)
_cell_measurement_theta_max 27.482
_cell_measurement_theta_min 2.205
_cell_volume 6534(2)
_computing_cell_refinement 'SMART v5.628 (Bruker-AXS, 1997-2002)'
_computing_data_collection 'SMART v5.628 (Bruker-AXS, 1997-2002)'
_computing_data_reduction
;
SAINT v7.06A (Bruker-AXS, 1997-2003) & SHELXTL v6.14 (Bruker-AXS, 2003)
;
_computing_molecular_graphics 'SHELXTL (Bruker, 2001)'
_computing_publication_material 'SHELXTL (Bruker, 2001)'
_computing_structure_refinement 'SHELXTL (Bruker, 2001)'
_computing_structure_solution 'SHELXTL (Bruker, 2001)'
_diffrn_ambient_temperature 100
_diffrn_detector 'CCD plate'
_diffrn_detector_area_resol_mean 8.366
_diffrn_detector_type 'Bruker-AXS SMART APEX'
_diffrn_measured_fraction_theta_full 0.998
_diffrn_measured_fraction_theta_max 0.998
_diffrn_measurement_details 'frames, 0.3\% width'
_diffrn_measurement_device 'three-circle diffractometer'
_diffrn_measurement_device_type 'Bruker-AXS D8'
_diffrn_measurement_method '\w scans'
_diffrn_measurement_specimen_support 'glass fibre'
_diffrn_radiation_collimation monocap
_diffrn_radiation_monochromator graphite
_diffrn_radiation_probe x-ray
_diffrn_radiation_type 'Mo K\a'
_diffrn_radiation_wavelength 0.71074
_diffrn_reflns_av_R_equivalents 0.0266
_diffrn_reflns_av_sigmaI/netI 0.0197
_diffrn_reflns_limit_h_max 36
_diffrn_reflns_limit_h_min -36
_diffrn_reflns_limit_k_max 15
_diffrn_reflns_limit_k_min -15
_diffrn_reflns_limit_l_max 25
_diffrn_reflns_limit_l_min -25
_diffrn_reflns_number 36654
_diffrn_reflns_theta_full 27.52
_diffrn_reflns_theta_max 27.52
_diffrn_reflns_theta_min 1.45
_diffrn_source 'sealed X-ray tube'
_diffrn_source_current 40
_diffrn_source_power 2
_diffrn_source_target Mo
_diffrn_source_voltage 50
_diffrn_standards_decay_% 0
_exptl_absorpt_coefficient_mu 4.664
_exptl_absorpt_correction_T_max 0.393
_exptl_absorpt_correction_T_min 0.315
_exptl_absorpt_correction_type multi-scan
_exptl_absorpt_process_details 'SADABS V2.1 (BUCKER AXS, 2001)'
_exptl_crystal_colour colourless
_exptl_crystal_density_diffrn 1.701
_exptl_crystal_density_method none
_exptl_crystal_description Block
_exptl_crystal_F_000 3280
_exptl_crystal_size_max 0.24
_exptl_crystal_size_mid 0.20
_exptl_crystal_size_min 0.20
_refine_diff_density_max 1.504
_refine_diff_density_min -0.916
_refine_diff_density_rms 0.088
_refine_ls_extinction_method none
_refine_ls_goodness_of_fit_ref 1.060
_refine_ls_hydrogen_treatment constr
_refine_ls_matrix_type full
_refine_ls_number_parameters 388
_refine_ls_number_reflns 7502
_refine_ls_number_restraints 0
_refine_ls_restrained_S_all 1.060
_refine_ls_R_factor_all 0.0193
_refine_ls_R_factor_gt 0.0182
_refine_ls_shift/su_max 0.003
_refine_ls_shift/su_mean 0.000
_refine_ls_structure_factor_coef Fsqd
_refine_ls_weighting_details 'calc w=1/[\s^2^(Fo^2^)+(0.0195P)^2^+14.9407P] where P=(Fo^2^+2Fc^2^)/3'
_refine_ls_weighting_scheme calc
_refine_ls_wR_factor_gt 0.0439
_refine_ls_wR_factor_ref 0.0446
_reflns_number_gt 7166
_reflns_number_total 7502
_reflns_threshold_expression >2\s(I)
_cod_data_source_file b612039n.txt
_cod_data_source_block 2
_cod_depositor_comments
;
The following automatic conversions were performed:
'_symmetry_cell_setting' value 'Monoclinic' changed to 'monoclinic'
according to '/home/saulius/struct/CIF-dictionaries/cif_core.dic'
dictionary named 'cif_core.dic' version 2.4.1 from
2010-06-29.

'_diffrn_radiation_probe' value 'X-ray' changed to 'x-ray'
according to '/home/saulius/struct/CIF-dictionaries/cif_core.dic'
dictionary named 'cif_core.dic' version 2.4.1 from 2010-06-29.

Automatic conversion script
Id: cif_fix_enum 1527 2010-12-29 10:47:43Z saulius 
;
_cod_original_sg_symbol_H-M 'C 2/c'
_cod_database_code 7004866

loop_
_symmetry_equiv_pos_as_xyz
'x, y, z'
'-x, y, -z+1/2'
'x+1/2, y+1/2, z'
'-x+1/2, y+1/2, -z+1/2'
'-x, -y, -z'
'x, -y, z-1/2'
'-x+1/2, -y+1/2, -z'
'x+1/2, -y+1/2, z-1/2'

loop_
_atom_site_label
_atom_site_type_symbol
_atom_site_fract_x
_atom_site_fract_y
_atom_site_fract_z
_atom_site_U_iso_or_equiv
_atom_site_adp_type
_atom_site_occupancy
_atom_site_symmetry_multiplicity
_atom_site_calc_flag
_atom_site_refinement_flags
_atom_site_disorder_assembly
_atom_site_disorder_group
Pt1 Pt 0.129701(3) 0.828043(6) 0.327922(4) 0.01055(3) Uani 1 1 d . . .
Cl1 Cl 0.18159(2) 0.85401(5) 0.24319(3) 0.01773(10) Uani 1 1 d . . .
P1 P 0.129084(18) 1.01871(4) 0.34789(3) 0.01044(10) Uani 1 1 d . . .
P2 P 0.14473(2) 0.63964(5) 0.31795(3) 0.01323(11) Uani 1 1 d . . .
C7 C 0.10715(8) 1.06443(17) 0.42538(10) 0.0119(4) Uani 1 1 d . . .
C19 C 0.20827(8) 0.62347(18) 0.34808(11) 0.0153(4) Uani 1 1 d . . .
C11 C 0.04202(8) 1.10602(18) 0.48474(11) 0.0156(4) Uani 1 1 d . . .
H11 H 0.0088 1.1156 0.4839 0.019 Uiso 1 1 calc R . .
C23 C 0.28870(9) 0.6108(2) 0.32644(12) 0.0236(5) Uani 1 1 d . . .
H23 H 0.3101 0.5997 0.2951 0.028 Uiso 1 1 calc R . .
C2 C 0.22771(8) 1.0067(2) 0.38895(11) 0.0194(5) Uani 1 1 d . . .
H2 H 0.2226 0.9286 0.3948 0.023 Uiso 1 1 calc R . .
C8 C 0.13944(8) 1.07914(18) 0.48777(11) 0.0144(4) Uani 1 1 d . . .
H8 H 0.1727 1.0703 0.4889 0.017 Uiso 1 1 calc R . .
C17 C 0.06599(8) 1.1155(2) 0.15408(11) 0.0169(4) Uani 1 1 d . . .
H17 H 0.0619 1.0845 0.1088 0.020 Uiso 1 1 calc R . .
C9 C 0.12271(8) 1.10672(18) 0.54798(11) 0.0160(4) Uani 1 1 d . . .
H9 H 0.1446 1.1160 0.5903 0.019 Uiso 1 1 calc R . .
C25 C 0.13013(8) 0.58055(19) 0.23123(11) 0.0164(4) Uani 1 1 d . . .
C13 C 0.09509(7) 1.09879(17) 0.27670(10) 0.0118(4) Uani 1 1 d . . .
C24 C 0.23995(8) 0.6077(2) 0.30225(11) 0.0194(5) Uani 1 1 d . . .
H24 H 0.2280 0.5949 0.2545 0.023 Uiso 1 1 calc R . .
C4 C 0.28130(9) 1.1638(3) 0.39645(14) 0.0308(6) Uani 1 1 d . . .
H4 H 0.3127 1.1934 0.4079 0.037 Uiso 1 1 calc R . .
C10 C 0.07441(8) 1.12066(18) 0.54632(11) 0.0157(4) Uani 1 1 d . . .
H10 H 0.0632 1.1404 0.5874 0.019 Uiso 1 1 calc R . .
C28 C 0.09990(10) 0.4833(2) 0.10216(12) 0.0267(5) Uani 1 1 d . . .
H28 H 0.0896 0.4501 0.0580 0.032 Uiso 1 1 calc R . .
C22 C 0.30665(9) 0.6297(2) 0.39558(12) 0.0223(5) Uani 1 1 d . . .
H22 H 0.3402 0.6321 0.4117 0.027 Uiso 1 1 calc R . .
C18 C 0.08826(8) 1.05289(18) 0.21012(11) 0.0143(4) Uani 1 1 d . . .
H18 H 0.0989 0.9787 0.2033 0.017 Uiso 1 1 calc R . .
C1 C 0.18938(7) 1.07674(19) 0.36267(10) 0.0144(4) Uani 1 1 d . . .
C14 C 0.07852(8) 1.20744(19) 0.28605(11) 0.0153(4) Uani 1 1 d . . .
H14 H 0.0828 1.2393 0.3311 0.018 Uiso 1 1 calc R . .
C30 C 0.09873(9) 0.6381(2) 0.18070(12) 0.0199(5) Uani 1 1 d . . .
H30 H 0.0877 0.7109 0.1901 0.024 Uiso 1 1 calc R . .
C29 C 0.08345(9) 0.5885(2) 0.11621(12) 0.0250(5) Uani 1 1 d . . .
H29 H 0.0616 0.6272 0.0818 0.030 Uiso 1 1 calc R . .
C20 C 0.22655(9) 0.6429(2) 0.41835(12) 0.0205(5) Uani 1 1 d . . .
H20 H 0.2054 0.6544 0.4500 0.025 Uiso 1 1 calc R . .
C21 C 0.27549(9) 0.6452(2) 0.44156(12) 0.0234(5) Uani 1 1 d . . .
H21 H 0.2878 0.6575 0.4893 0.028 Uiso 1 1 calc R . .
C12 C 0.05843(8) 1.07735(18) 0.42450(11) 0.0143(4) Uani 1 1 d . . .
H12 H 0.0363 1.0665 0.3826 0.017 Uiso 1 1 calc R . .
C15 C 0.05585(8) 1.26865(19) 0.22941(12) 0.0180(4) Uani 1 1 d . . .
H15 H 0.0445 1.3423 0.2358 0.022 Uiso 1 1 calc R . .
C5 C 0.24357(10) 1.2339(2) 0.36957(14) 0.0300(6) Uani 1 1 d . . .
H5 H 0.2492 1.3113 0.3622 0.036 Uiso 1 1 calc R . .
C26 C 0.14639(9) 0.47408(19) 0.21712(12) 0.0203(5) Uani 1 1 d . . .
H26 H 0.1677 0.4343 0.2517 0.024 Uiso 1 1 calc R . .
C3 C 0.27328(9) 1.0516(2) 0.40659(12) 0.0263(5) Uani 1 1 d . . .
H3 H 0.2992 1.0043 0.4259 0.032 Uiso 1 1 calc R . .
C6 C 0.19749(9) 1.1907(2) 0.35333(12) 0.0211(5) Uani 1 1 d . . .
H6 H 0.1715 1.2390 0.3358 0.025 Uiso 1 1 calc R . .
C27 C 0.13134(10) 0.4263(2) 0.15216(13) 0.0250(5) Uani 1 1 d . . .
H27 H 0.1427 0.3542 0.1422 0.030 Uiso 1 1 calc R . .
Cl2 Cl 0.01919(2) 0.81869(5) 0.35035(4) 0.02734(13) Uani 1 1 d . . .
Cl3 Cl 0.09180(2) 0.77042(5) 0.47639(3) 0.02787(13) Uani 1 1 d . . .
C31 C 0.11446(8) 0.53897(18) 0.36520(11) 0.0163(4) Uani 1 1 d . . .
C16 C 0.04967(8) 1.22280(19) 0.16339(11) 0.0173(4) Uani 1 1 d . . .
H16 H 0.0343 1.2651 0.1247 0.021 Uiso 1 1 calc R . .
C36 C 0.13787(9) 0.46112(19) 0.41265(11) 0.0198(5) Uani 1 1 d . . .
H36 H 0.1718 0.4587 0.4226 0.024 Uiso 1 1 calc R . .
C32 C 0.06462(9) 0.54010(19) 0.35049(12) 0.0200(5) Uani 1 1 d . . .
H32 H 0.0485 0.5920 0.3175 0.024 Uiso 1 1 calc R . .
B1 B 0.08131(9) 0.8050(2) 0.38679(13) 0.0156(5) Uani 1 1 d . . .
C33 C 0.03839(9) 0.4661(2) 0.38359(13) 0.0235(5) Uani 1 1 d . . .
H33 H 0.0045 0.4676 0.3735 0.028 Uiso 1 1 calc R . .
C35 C 0.11134(10) 0.3867(2) 0.44550(12) 0.0255(5) Uani 1 1 d . . .
H35 H 0.1272 0.3335 0.4777 0.031 Uiso 1 1 calc R . .
C34 C 0.06207(10) 0.3903(2) 0.43138(12) 0.0259(5) Uani 1 1 d . . .
H34 H 0.0443 0.3402 0.4546 0.031 Uiso 1 1 calc R . .

loop_
_atom_site_aniso_label
_atom_site_aniso_U_11
_atom_site_aniso_U_22
_atom_site_aniso_U_33
_atom_site_aniso_U_23
_atom_site_aniso_U_13
_atom_site_aniso_U_12
Pt1 0.01415(5) 0.00886(4) 0.00961(4) 0.00111(3) 0.00473(3) 0.00171(3)
Cl1 0.0237(3) 0.0154(2) 0.0173(2) 0.00342(19) 0.0123(2) 0.0043(2)
P1 0.0124(2) 0.0102(2) 0.0093(2) 0.00060(19) 0.00356(18) 0.00083(19)
P2 0.0195(3) 0.0102(2) 0.0109(2) 0.00148(19) 0.0049(2) 0.0024(2)
C7 0.0178(10) 0.0083(9) 0.0106(9) 0.0017(7) 0.0056(8) -0.0003(8)
C19 0.0196(11) 0.0118(10) 0.0149(10) 0.0023(8) 0.0039(8) 0.0041(8)
C11 0.0170(10) 0.0125(10) 0.0190(10) 0.0023(8) 0.0083(8) 0.0004(8)
C23 0.0255(12) 0.0242(13) 0.0228(12) -0.0012(9) 0.0087(9) 0.0070(10)
C2 0.0179(11) 0.0263(12) 0.0146(10) 0.0013(9) 0.0044(8) 0.0022(9)
C8 0.0168(10) 0.0130(10) 0.0142(10) 0.0021(8) 0.0050(8) 0.0017(8)
C17 0.0170(10) 0.0202(11) 0.0127(10) -0.0019(8) 0.0006(8) 0.0011(9)
C9 0.0249(11) 0.0133(10) 0.0098(9) 0.0019(8) 0.0029(8) -0.0013(9)
C25 0.0225(11) 0.0149(11) 0.0132(10) -0.0005(8) 0.0068(8) -0.0029(9)
C13 0.0121(9) 0.0115(10) 0.0119(9) 0.0022(7) 0.0028(7) -0.0006(8)
C24 0.0245(12) 0.0194(11) 0.0144(10) 0.0002(8) 0.0041(9) 0.0057(9)
C4 0.0191(12) 0.0509(18) 0.0227(12) -0.0010(11) 0.0046(10) -0.0135(11)
C10 0.0262(12) 0.0102(10) 0.0134(10) 0.0012(8) 0.0108(8) -0.0004(8)
C28 0.0383(14) 0.0263(13) 0.0176(11) -0.0067(10) 0.0104(10) -0.0155(11)
C22 0.0212(12) 0.0209(12) 0.0238(12) 0.0018(9) 0.0016(9) 0.0045(10)
C18 0.0172(10) 0.0111(10) 0.0147(10) -0.0012(8) 0.0029(8) 0.0012(8)
C1 0.0131(10) 0.0207(11) 0.0102(9) -0.0001(8) 0.0040(7) -0.0020(8)
C14 0.0192(11) 0.0140(10) 0.0134(10) -0.0021(8) 0.0046(8) 0.0002(8)
C30 0.0266(12) 0.0158(11) 0.0179(11) 0.0007(9) 0.0053(9) -0.0008(9)
C29 0.0322(13) 0.0254(13) 0.0162(11) 0.0008(9) 0.0008(9) -0.0062(11)
C20 0.0272(12) 0.0192(11) 0.0161(11) -0.0009(9) 0.0066(9) 0.0023(9)
C21 0.0288(13) 0.0238(12) 0.0163(11) 0.0009(9) 0.0001(9) 0.0032(10)
C12 0.0169(10) 0.0125(10) 0.0140(10) 0.0014(8) 0.0043(8) 0.0001(8)
C15 0.0230(11) 0.0113(10) 0.0202(11) 0.0010(8) 0.0048(9) 0.0026(8)
C5 0.0305(14) 0.0306(14) 0.0294(13) 0.0014(11) 0.0071(11) -0.0145(11)
C26 0.0298(12) 0.0139(11) 0.0193(11) 0.0006(8) 0.0097(9) -0.0007(9)
C3 0.0153(11) 0.0458(16) 0.0182(11) 0.0019(10) 0.0044(9) 0.0027(11)
C6 0.0211(12) 0.0231(12) 0.0201(11) 0.0017(9) 0.0058(9) -0.0044(9)
C27 0.0372(14) 0.0141(11) 0.0274(12) -0.0057(9) 0.0160(11) -0.0071(10)
Cl2 0.0161(3) 0.0283(3) 0.0391(3) -0.0082(3) 0.0089(2) -0.0012(2)
Cl3 0.0459(4) 0.0255(3) 0.0149(2) 0.0005(2) 0.0128(2) -0.0072(3)
C31 0.0262(12) 0.0097(10) 0.0141(10) -0.0007(8) 0.0061(8) 0.0011(8)
C16 0.0175(10) 0.0167(11) 0.0165(10) 0.0034(8) -0.0001(8) 0.0009(9)
C36 0.0310(13) 0.0125(11) 0.0158(10) -0.0015(8) 0.0036(9) 0.0005(9)
C32 0.0286(12) 0.0118(11) 0.0214(11) 0.0005(8) 0.0088(9) -0.0002(9)
B1 0.0193(12) 0.0123(11) 0.0169(11) -0.0008(9) 0.0077(9) -0.0013(9)
C33 0.0302(13) 0.0165(11) 0.0263(12) -0.0059(9) 0.0115(10) -0.0072(10)
C35 0.0504(16) 0.0122(11) 0.0131(10) 0.0016(8) 0.0039(10) -0.0041(11)
C34 0.0469(16) 0.0170(12) 0.0159(11) -0.0034(9) 0.0109(10) -0.0130(11)

loop_
_atom_type_symbol
_atom_type_description
_atom_type_scat_dispersion_real
_atom_type_scat_dispersion_imag
_atom_type_scat_source
C C 0.0033 0.0016 'International Tables Vol C Tables 4.2.6.8 and 6.1.1.4'
H H 0.0000 0.0000 'International Tables Vol C Tables 4.2.6.8 and 6.1.1.4'
B B 0.0013 0.0007 'International Tables Vol C Tables 4.2.6.8 and 6.1.1.4'
P P 0.1023 0.0942 'International Tables Vol C Tables 4.2.6.8 and 6.1.1.4'
Cl Cl 0.1484 0.1585 'International Tables Vol C Tables 4.2.6.8 and 6.1.1.4'
Pt Pt -1.7033 8.3905 'International Tables Vol C Tables 4.2.6.8 and 6.1.1.4'

loop_
_geom_angle_atom_site_label_1
_geom_angle_atom_site_label_2
_geom_angle_atom_site_label_3
_geom_angle
_geom_angle_site_symmetry_1
_geom_angle_site_symmetry_3
_geom_angle_publ_flag
B1 Pt1 P2 94.33(7) . . ?
B1 Pt1 P1 90.52(7) . . ?
P2 Pt1 P1 169.45(2) . . ?
B1 Pt1 Cl1 173.03(8) . . ?
P2 Pt1 Cl1 85.40(2) . . ?
P1 Pt1 Cl1 90.91(4) . . ?
C13 P1 C1 106.19(10) . . ?
C13 P1 C7 105.64(10) . . ?
C1 P1 C7 102.05(10) . . ?
C13 P1 Pt1 113.84(7) . . ?
C1 P1 Pt1 111.32(8) . . ?
C7 P1 Pt1 116.67(7) . . ?
C19 P2 C25 108.09(11) . . ?
C19 P2 C31 107.51(10) . . ?
C25 P2 C31 100.02(10) . . ?
C19 P2 Pt1 105.47(7) . . ?
C25 P2 Pt1 116.24(8) . . ?
C31 P2 Pt1 118.96(7) . . ?
C12 C7 C8 119.37(19) . . ?
C12 C7 P1 120.80(16) . . ?
C8 C7 P1 119.67(16) . . ?
C24 C19 C20 119.2(2) . . ?
C24 C19 P2 121.85(17) . . ?
C20 C19 P2 118.36(17) . . ?
C12 C11 C10 119.8(2) . . ?
C12 C11 H11 120.1 . . ?
C10 C11 H11 120.1 . . ?
C22 C23 C24 120.8(2) . . ?
C22 C23 H23 119.6 . . ?
C24 C23 H23 119.6 . . ?
C3 C2 C1 119.7(2) . . ?
C3 C2 H2 120.1 . . ?
C1 C2 H2 120.1 . . ?
C9 C8 C7 120.0(2) . . ?
C9 C8 H8 120.0 . . ?
C7 C8 H8 120.0 . . ?
C16 C17 C18 120.6(2) . . ?
C16 C17 H17 119.7 . . ?
C18 C17 H17 119.7 . . ?
C10 C9 C8 120.1(2) . . ?
C10 C9 H9 120.0 . . ?
C8 C9 H9 120.0 . . ?
C30 C25 C26 120.0(2) . . ?
C30 C25 P2 119.12(17) . . ?
C26 C25 P2 120.62(17) . . ?
C18 C13 C14 119.36(19) . . ?
C18 C13 P1 118.64(16) . . ?
C14 C13 P1 121.86(16) . . ?
C23 C24 C19 120.0(2) . . ?
C23 C24 H24 120.0 . . ?
C19 C24 H24 120.0 . . ?
C3 C4 C5 120.1(2) . . ?
C3 C4 H4 120.0 . . ?
C5 C4 H4 120.0 . . ?
C9 C10 C11 120.4(2) . . ?
C9 C10 H10 119.8 . . ?
C11 C10 H10 119.8 . . ?
C29 C28 C27 120.1(2) . . ?
C29 C28 H28 119.9 . . ?
C27 C28 H28 119.9 . . ?
C23 C22 C21 119.7(2) . . ?
C23 C22 H22 120.1 . . ?
C21 C22 H22 120.1 . . ?
C17 C18 C13 120.0(2) . . ?
C17 C18 H18 120.0 . . ?
C13 C18 H18 120.0 . . ?
C6 C1 C2 119.5(2) . . ?
C6 C1 P1 121.39(17) . . ?
C2 C1 P1 118.94(17) . . ?
C15 C14 C13 119.9(2) . . ?
C15 C14 H14 120.1 . . ?
C13 C14 H14 120.1 . . ?
C25 C30 C29 119.7(2) . . ?
C25 C30 H30 120.2 . . ?
C29 C30 H30 120.2 . . ?
C28 C29 C30 120.3(2) . . ?
C28 C29 H29 119.9 . . ?
C30 C29 H29 119.9 . . ?
C21 C20 C19 119.9(2) . . ?
C21 C20 H20 120.0 . . ?
C19 C20 H20 120.0 . . ?
C20 C21 C22 120.4(2) . . ?
C20 C21 H21 119.8 . . ?
C22 C21 H21 119.8 . . ?
C11 C12 C7 120.3(2) . . ?
C11 C12 H12 119.9 . . ?
C7 C12 H12 119.9 . . ?
C14 C15 C16 120.3(2) . . ?
C14 C15 H15 119.8 . . ?
C16 C15 H15 119.8 . . ?
C4 C5 C6 119.9(3) . . ?
C4 C5 H5 120.0 . . ?
C6 C5 H5 120.0 . . ?
C27 C26 C25 119.7(2) . . ?
C27 C26 H26 120.2 . . ?
C25 C26 H26 120.2 . . ?
C4 C3 C2 120.7(2) . . ?
C4 C3 H3 119.7 . . ?
C2 C3 H3 119.7 . . ?
C5 C6 C1 120.1(2) . . ?
C5 C6 H6 120.0 . . ?
C1 C6 H6 120.0 . . ?
C28 C27 C26 120.3(2) . . ?
C28 C27 H27 119.9 . . ?
C26 C27 H27 119.9 . . ?
C36 C31 C32 119.3(2) . . ?
C36 C31 P2 124.26(18) . . ?
C32 C31 P2 116.41(17) . . ?
C17 C16 C15 119.9(2) . . ?
C17 C16 H16 120.1 . . ?
C15 C16 H16 120.1 . . ?
C31 C36 C35 119.8(2) . . ?
C31 C36 H36 120.1 . . ?
C35 C36 H36 120.1 . . ?
C33 C32 C31 120.6(2) . . ?
C33 C32 H32 119.7 . . ?
C31 C32 H32 119.7 . . ?
Cl3 B1 Cl2 113.12(14) . . ?
Cl3 B1 Pt1 127.03(15) . . ?
Cl2 B1 Pt1 119.85(14) . . ?
C34 C33 C32 119.5(2) . . ?
C34 C33 H33 120.3 . . ?
C32 C33 H33 120.3 . . ?
C34 C35 C36 120.3(2) . . ?
C34 C35 H35 119.9 . . ?
C36 C35 H35 119.9 . . ?
C35 C34 C33 120.5(2) . . ?
C35 C34 H34 119.7 . . ?
C33 C34 H34 119.7 . . ?

loop_
_geom_bond_atom_site_label_1
_geom_bond_atom_site_label_2
_geom_bond_distance
_geom_bond_site_symmetry_2
_geom_bond_publ_flag
Pt1 B1 1.972(3) . ?
Pt1 P2 2.2950(7) . ?
Pt1 P1 2.3005(7) . ?
Pt1 Cl1 2.4368(8) . ?
P1 C13 1.818(2) . ?
P1 C1 1.824(2) . ?
P1 C7 1.829(2) . ?
P2 C19 1.809(2) . ?
P2 C25 1.819(2) . ?
P2 C31 1.824(2) . ?
C7 C12 1.393(3) . ?
C7 C8 1.403(3) . ?
C19 C24 1.398(3) . ?
C19 C20 1.403(3) . ?
C11 C12 1.391(3) . ?
C11 C10 1.392(3) . ?
C11 H11 0.9500 . ?
C23 C22 1.380(3) . ?
C23 C24 1.384(3) . ?
C23 H23 0.9500 . ?
C2 C3 1.387(3) . ?
C2 C1 1.395(3) . ?
C2 H2 0.9500 . ?
C8 C9 1.391(3) . ?
C8 H8 0.9500 . ?
C17 C16 1.380(3) . ?
C17 C18 1.384(3) . ?
C17 H17 0.9500 . ?
C9 C10 1.380(3) . ?
C9 H9 0.9500 . ?
C25 C30 1.389(3) . ?
C25 C26 1.392(3) . ?
C13 C18 1.397(3) . ?
C13 C14 1.398(3) . ?
C24 H24 0.9500 . ?
C4 C3 1.373(4) . ?
C4 C5 1.386(4) . ?
C4 H4 0.9500 . ?
C10 H10 0.9500 . ?
C28 C29 1.380(4) . ?
C28 C27 1.380(4) . ?
C28 H28 0.9500 . ?
C22 C21 1.388(4) . ?
C22 H22 0.9500 . ?
C18 H18 0.9500 . ?
C1 C6 1.391(3) . ?
C14 C15 1.386(3) . ?
C14 H14 0.9500 . ?
C30 C29 1.393(3) . ?
C30 H30 0.9500 . ?
C29 H29 0.9500 . ?
C20 C21 1.385(3) . ?
C20 H20 0.9500 . ?
C21 H21 0.9500 . ?
C12 H12 0.9500 . ?
C15 C16 1.388(3) . ?
C15 H15 0.9500 . ?
C5 C6 1.391(3) . ?
C5 H5 0.9500 . ?
C26 C27 1.391(3) . ?
C26 H26 0.9500 . ?
C3 H3 0.9500 . ?
C6 H6 0.9500 . ?
C27 H27 0.9500 . ?
Cl2 B1 1.791(3) . ?
Cl3 B1 1.779(3) . ?
C31 C36 1.394(3) . ?
C31 C32 1.396(3) . ?
C16 H16 0.9500 . ?
C36 C35 1.394(3) . ?
C36 H36 0.9500 . ?
C32 C33 1.389(3) . ?
C32 H32 0.9500 . ?
C33 C34 1.385(4) . ?
C33 H33 0.9500 . ?
C35 C34 1.380(4) . ?
C35 H35 0.9500 . ?
C34 H34 0.9500 . ?
